data_1557512
loop_
_publ_author_name
'Bloch, Witold M.'
'Babarao, Ravichandar'
'Schneider, Matthew L.'

_publ_section_title
;
 On/off porosity switching and post-assembly modifications of Cu4L4
 metal--organic polyhedra
;
_journal_issue 14
_journal_name_full 'Chemical Science'
_journal_page_first 3664
_journal_page_last 3671
_journal_paper_doi 10.1039/D0SC00070A
_journal_volume 11
_journal_year 2020
_chemical_formula_sum 'C168 H124 Cu4 N12 O20'
_chemical_formula_weight 2884.94
_space_group_crystal_system monoclinic
_space_group_IT_number 14
_space_group_name_Hall '-P 2yn'
_space_group_name_H-M_alt 'P 1 21/n 1'
_atom_sites_solution_hydrogens geom
_audit_creation_method SHELXL-2018/3
_audit_update_record
;
2019-12-03 deposited with the CCDC.	2020-03-05 downloaded from the CCDC.
;
_cell_angle_alpha 90
_cell_angle_beta 108.37(3)
_cell_angle_gamma 90
_cell_formula_units_Z 2
_cell_length_a 20.979(4)
_cell_length_b 21.168(4)
_cell_length_c 23.760(5)
_cell_measurement_reflns_used 26835
_cell_measurement_temperature 100(2)
_cell_measurement_theta_max 22.55
_cell_measurement_theta_min 0.68
_cell_volume 10014(4)
_computing_cell_refinement 'XDS (Kabsch, 1993)'
_computing_data_collection 'BluIce (McPhillips, 2002)'
_computing_data_reduction 'XDS (Kabsch, 1993)'
_computing_molecular_graphics 'shelXle (Huebschle, 2014)'
_computing_publication_material 'CIFTAB (Sheldrick, 1997)'
_computing_structure_refinement 'SHELXL-2018/3 (Sheldrick, 2018)'
_computing_structure_solution 'SHELXT-2018/3 (Sheldrick, 2018)'
_diffrn_ambient_temperature 100(2)
_diffrn_measured_fraction_theta_full 0.950
_diffrn_measured_fraction_theta_max 0.950
_diffrn_measurement_device_type 'ADSC Quantum 210r'
_diffrn_measurement_method 'Phi Scan'
_diffrn_radiation_type Synchrotron
_diffrn_radiation_wavelength 0.71073
_diffrn_reflns_av_R_equivalents 0.1473
_diffrn_reflns_av_unetI/netI 0.0665
_diffrn_reflns_Laue_measured_fraction_full 0.950
_diffrn_reflns_Laue_measured_fraction_max 0.950
_diffrn_reflns_limit_h_max 24
_diffrn_reflns_limit_h_min -24
_diffrn_reflns_limit_k_max 24
_diffrn_reflns_limit_k_min -24
_diffrn_reflns_limit_l_max 27
_diffrn_reflns_limit_l_min -27
_diffrn_reflns_number 115160
_diffrn_reflns_point_group_measured_fraction_full 0.950
_diffrn_reflns_point_group_measured_fraction_max 0.950
_diffrn_reflns_theta_full 24.413
_diffrn_reflns_theta_max 24.413
_diffrn_reflns_theta_min 1.131
_diffrn_source 'MX1 Beamline Australian Synchrotron'
_exptl_absorpt_coefficient_mu 0.472
_exptl_crystal_colour green
_exptl_crystal_density_diffrn 0.957
_exptl_crystal_description plate
_exptl_crystal_F_000 2984
_exptl_crystal_recrystallization_method 'Re-crystallisation from solvent: DMF, ether'
_exptl_crystal_size_max 0.05
_exptl_crystal_size_mid 0.04
_exptl_crystal_size_min 0.02
_refine_diff_density_max 1.998
_refine_diff_density_min -0.869
_refine_diff_density_rms 0.103
_refine_ls_extinction_coef 0.0007(2)
_refine_ls_extinction_expression Fc^*^=kFc[1+0.001xFc^2^\l^3^/sin(2\q)]^-1/4^
_refine_ls_extinction_method 'SHELXL-2018/3 (Sheldrick 2018)'
_refine_ls_goodness_of_fit_ref 1.024
_refine_ls_hydrogen_treatment constr
_refine_ls_matrix_type full
_refine_ls_number_parameters 926
_refine_ls_number_reflns 15671
_refine_ls_number_restraints 723
_refine_ls_restrained_S_all 1.010
_refine_ls_R_factor_all 0.1807
_refine_ls_R_factor_gt 0.1220
_refine_ls_shift/su_max 0.001
_refine_ls_shift/su_mean 0.000
_refine_ls_structure_factor_coef Fsqd
_refine_ls_weighting_details 'w=1/[\s^2^(Fo^2^)+(0.1771P)^2^+62.9553P] where P=(Fo^2^+2Fc^2^)/3'
_refine_ls_weighting_scheme calc
_refine_ls_wR_factor_gt 0.3456
_refine_ls_wR_factor_ref 0.3929
_reflns_Friedel_coverage 0.000
_reflns_number_gt 8850
_reflns_number_total 15671
_reflns_threshold_expression 'I > 2\s(I)'
_cod_data_source_file d0sc00070a2.cif
_cod_data_source_block 3
_cod_depositor_comments
;Adding full bibliography for 1557506--1557512.cif.

 Adding full bibliography for 1557506--1557512.cif.
;
_cod_original_sg_symbol_H-M 'P 21/n'
_cod_database_code 1557512
_shelx_shelxl_version_number 2018/3
_shelx_space_group_comment
;
The symmetry employed for this shelxl refinement is uniquely defined
by the following loop, which should always be used as a source of
symmetry information in preference to the above space-group names.
They are only intended as comments.
;
_platon_squeeze_void_probe_radius 1.20

loop_
_space_group_symop_operation_xyz
'x, y, z'
'-x+1/2, y+1/2, -z+1/2'
'-x, -y, -z'
'x-1/2, -y-1/2, z-1/2'

loop_
_atom_site_label
_atom_site_type_symbol
_atom_site_fract_x
_atom_site_fract_y
_atom_site_fract_z
_atom_site_U_iso_or_equiv
_atom_site_adp_type
_atom_site_occupancy
_atom_site_site_symmetry_order
_atom_site_calc_flag
_atom_site_refinement_flags_posn
_atom_site_refinement_flags_adp
_atom_site_refinement_flags_occupancy
_atom_site_disorder_assembly
_atom_site_disorder_group
Cu1 Cu 0.58636(6) 1.01518(5) 0.32070(6) 0.0582(4) Uani 1 1 d . U . . .
Cu2 Cu 0.54742(6) 1.01075(5) 0.20468(6) 0.0552(4) Uani 1 1 d . U . . .
O1_1 O 0.4911(4) 1.0036(3) 0.3112(3) 0.0703(19) Uani 1 1 d . U . . .
C1_1 C 0.4489(6) 1.0063(5) 0.2617(5) 0.066(3) Uani 1 1 d . U . . .
N1_1 N -0.0727(4) 1.1156(4) -0.0005(4) 0.072(2) Uani 1 1 d . U . . .
O2_1 O 0.4573(3) 1.0105(3) 0.2129(3) 0.0609(16) Uani 1 1 d . U . . .
C2_1 C 0.3745(6) 1.0005(7) 0.2601(6) 0.093(4) Uani 1 1 d . U . . .
N2_1 N -0.3389(5) 1.1819(6) -0.0509(4) 0.094(3) Uani 1 1 d . U . . .
O3_1 O 0.3568(4) 0.9898(3) -0.2132(3) 0.0665(18) Uani 1 1 d . U . . .
C3_1 C 0.3600(8) 1.0069(10) 0.3118(7) 0.147(7) Uani 1 1 d . U . . .
H3_1 H 0.393430 1.010802 0.348198 0.177 Uiso 1 1 calc R U . . .
O4_1 O 0.3247(3) 0.9735(3) -0.3106(3) 0.0647(18) Uani 1 1 d . U . . .
C5_1 C 0.2400(7) 1.0125(11) 0.2520(7) 0.149(7) Uani 1 1 d . U . . .
H5_1 H 0.195454 1.018456 0.250066 0.179 Uiso 1 1 calc R U . . .
C6_1 C 0.2570(6) 1.0088(8) 0.2011(7) 0.102(4) Uani 1 1 d . U . . .
C7_1 C 0.3238(5) 1.0013(6) 0.2049(6) 0.079(3) Uani 1 1 d . U . . .
H7_1 H 0.335243 0.996629 0.170399 0.095 Uiso 1 1 calc R U . . .
C8_1 C 0.2085(6) 1.0146(6) 0.1456(6) 0.083(3) Uani 1 1 d . U . . .
C9_1 C 0.1719(7) 1.0251(6) 0.0965(7) 0.084(3) Uani 1 1 d . U . . .
C10_1 C 0.1267(6) 1.0382(5) 0.0368(6) 0.071(3) Uani 1 1 d . U . . .
C11_1 C 0.1485(5) 1.0238(4) -0.0098(6) 0.069(3) Uani 1 1 d . U . . .
H11_1 H 0.191496 1.007558 -0.002951 0.083 Uiso 1 1 calc R U . . .
C12_1 C 0.1067(5) 1.0332(4) -0.0681(6) 0.069(3) Uani 1 1 d . U . . .
C13_1 C 0.0409(5) 1.0578(4) -0.0768(5) 0.060(2) Uani 1 1 d . U . . .
H13_1 H 0.011475 1.062596 -0.115079 0.073 Uiso 1 1 calc R U . . .
C14_1 C 0.0212(5) 1.0743(5) -0.0302(6) 0.068(3) Uani 1 1 d . U . . .
C15_1 C 0.0635(5) 1.0629(5) 0.0277(5) 0.067(3) Uani 1 1 d . U . . .
H15_1 H 0.048862 1.071998 0.059858 0.080 Uiso 1 1 calc R U . . .
C16_1 C -0.0482(6) 1.0970(5) -0.0418(6) 0.078(3) Uani 1 1 d . U . . .
H16_1 H -0.076136 1.098196 -0.080908 0.094 Uiso 1 1 calc R U . . .
C17_1 C -0.1395(6) 1.1354(5) -0.0171(6) 0.081(3) Uani 1 1 d . U . . .
C18_1 C -0.1767(7) 1.1544(8) -0.0760(6) 0.110(5) Uani 1 1 d . U . . .
H18_1 H -0.155774 1.153916 -0.105185 0.132 Uiso 1 1 calc R U . . .
C19_1 C -0.2398(7) 1.1724(9) -0.0901(7) 0.122(5) Uani 1 1 d . U . . .
H19_1 H -0.262780 1.187392 -0.127801 0.147 Uiso 1 1 calc R U . . .
C20_1 C -0.2720(7) 1.1682(7) -0.0445(5) 0.095(4) Uani 1 1 d . U . . .
C21_1 C -0.2387(6) 1.1467(5) 0.0102(5) 0.078(3) Uani 1 1 d . U . . .
C22_1 C -0.1702(5) 1.1327(5) 0.0252(5) 0.068(3) Uani 1 1 d . U . . .
H22_1 H -0.145855 1.121656 0.063949 0.081 Uiso 1 1 calc R U . . .
C23_1 C -0.3492(6) 1.1689(6) 0.0030(6) 0.087(4) Uani 1 1 d . U . . .
C24_1 C -0.2851(5) 1.1479(5) 0.0439(5) 0.065(3) Uani 1 1 d . U . . .
C25_1 C -0.2801(6) 1.1323(5) 0.1001(6) 0.084(3) Uani 1 1 d . U . . .
H25_1 H -0.239321 1.119247 0.126661 0.100 Uiso 1 1 calc R U . . .
C26_1 C -0.3409(6) 1.1363(6) 0.1183(7) 0.092(4) Uani 1 1 d . U . . .
H26_1 H -0.339971 1.126591 0.156753 0.110 Uiso 1 1 calc R U . . .
C27_1 C -0.3998(6) 1.1554(7) 0.0752(7) 0.096(4) Uani 1 1 d . U . . .
H27_1 H -0.438519 1.158018 0.086222 0.116 Uiso 1 1 calc R U . . .
C28_1 C -0.4051(6) 1.1705(6) 0.0186(7) 0.086(4) Uani 1 1 d . U . . .
H28_1 H -0.446236 1.181569 -0.008546 0.103 Uiso 1 1 calc R U . . .
C29_1 C -0.3867(7) 1.2080(10) -0.1017(8) 0.143(6) Uani 1 1 d . U . . .
H29A_1 H -0.369774 1.247268 -0.112647 0.171 Uiso 1 1 calc R U . . .
H29B_1 H -0.428189 1.216903 -0.093436 0.171 Uiso 1 1 calc R U . . .
C30_1 C -0.3995(14) 1.1595(14) -0.1532(12) 0.259(15) Uani 1 1 d . U . . .
H30A_1 H -0.438077 1.172212 -0.185302 0.389 Uiso 1 1 calc R U . . .
H30B_1 H -0.407426 1.118508 -0.139296 0.389 Uiso 1 1 calc R U . . .
H30C_1 H -0.360951 1.157633 -0.166634 0.389 Uiso 1 1 calc R U . . .
C31_1 C 0.1281(5) 1.0204(4) -0.1181(5) 0.065(3) Uani 1 1 d . U . . .
C32_1 C 0.1437(5) 1.0067(5) -0.1607(6) 0.069(3) Uani 1 1 d . U . . .
C33_1 C 0.1591(5) 0.9935(4) -0.2136(5) 0.061(3) Uani 1 1 d . U . . .
C34_1 C 0.1097(6) 0.9804(4) -0.2663(6) 0.069(3) Uani 1 1 d . U . . .
H34_1 H 0.064952 0.980961 -0.267542 0.083 Uiso 1 1 calc R U . . .
C35_1 C 0.1246(6) 0.9668(5) -0.3156(6) 0.074(3) Uani 1 1 d . U . . .
H35_1 H 0.090339 0.957205 -0.350288 0.089 Uiso 1 1 calc R U . . .
C36_1 C 0.1917(5) 0.9669(4) -0.3156(5) 0.063(3) Uani 1 1 d . U . . .
H36_1 H 0.201693 0.958434 -0.350304 0.076 Uiso 1 1 calc R U . . .
C37_1 C 0.2415(5) 0.9793(4) -0.2646(5) 0.058(2) Uani 1 1 d . U . . .
C38_1 C 0.2253(5) 0.9914(4) -0.2136(5) 0.059(2) Uani 1 1 d . U . . .
H38_1 H 0.259727 0.998279 -0.178285 0.071 Uiso 1 1 calc R U . . .
C39_1 C 0.3144(5) 0.9797(4) -0.2623(5) 0.054(2) Uani 1 1 d . U . . .
C4_1 C 0.2897(8) 1.0074(12) 0.3067(8) 0.174(8) Uani 1 1 d . U . . .
H4_1 H 0.277308 1.004142 0.340854 0.209 Uiso 1 1 calc R U . . .
O1_2 O 0.5962(4) 0.9248(3) 0.3160(3) 0.0660(18) Uani 1 1 d . U . . .
C1_2 C 0.5794(5) 0.8953(5) 0.2669(5) 0.064(3) Uani 1 1 d . U . . .
N1_2 N 0.3545(4) 0.4548(4) -0.0309(4) 0.062(2) Uani 1 1 d . U . . .
O2_2 O 0.5517(3) 0.9192(3) 0.2155(3) 0.0599(16) Uani 1 1 d . U . . .
C2_2 C 0.5871(5) 0.8245(5) 0.2699(5) 0.064(3) Uani 1 1 d . U . . .
N2_2 N 0.2306(5) 0.2287(4) -0.0102(5) 0.097(3) Uani 1 1 d . U . . .
O3_2 O 0.4482(3) 0.8963(3) -0.2148(3) 0.0594(16) Uani 1 1 d . U . . .
C3_2 C 0.6145(5) 0.7940(4) 0.3219(5) 0.066(3) Uani 1 1 d . U . . .
H3_2 H 0.628050 0.817112 0.356924 0.080 Uiso 1 1 calc R U . . .
O4_2 O 0.4288(3) 0.8916(3) -0.3118(3) 0.0616(17) Uani 1 1 d . U . . .
C5_2 C 0.5985(7) 0.6937(5) 0.2745(5) 0.095(4) Uani 1 1 d . U . . .
H5_2 H 0.601671 0.649941 0.277785 0.113 Uiso 1 1 calc R U . . .
C6_2 C 0.5688(5) 0.7229(4) 0.2185(5) 0.061(2) Uani 1 1 d . U . . .
C7_2 C 0.5654(4) 0.7888(4) 0.2171(5) 0.055(2) Uani 1 1 d . U . . .
H7_2 H 0.548523 0.809443 0.180856 0.065 Uiso 1 1 calc R U . . .
C8_2 C 0.5451(5) 0.6870(4) 0.1658(5) 0.059(2) Uani 1 1 d . U . . .
C9_2 C 0.5214(5) 0.6637(4) 0.1197(5) 0.061(2) Uani 1 1 d . U . . .
C10_2 C 0.4905(4) 0.6296(4) 0.0646(5) 0.059(2) Uani 1 1 d . U . . .
C11_2 C 0.4883(4) 0.6577(4) 0.0110(4) 0.056(2) Uani 1 1 d . U . . .
H11_2 H 0.507830 0.696971 0.010209 0.067 Uiso 1 1 calc R U . . .
C12_2 C 0.4556(5) 0.6252(4) -0.0423(4) 0.056(2) Uani 1 1 d . U . . .
C13_2 C 0.4253(4) 0.5682(4) -0.0406(4) 0.056(2) Uani 1 1 d . U . . .
H13_2 H 0.403398 0.547527 -0.075971 0.067 Uiso 1 1 calc R U . . .
C14_2 C 0.4265(4) 0.5402(4) 0.0133(4) 0.052(2) Uani 1 1 d . U . . .
C15_2 C 0.4588(5) 0.5707(4) 0.0655(5) 0.060(2) Uani 1 1 d . U . . .
H15_2 H 0.459822 0.552674 0.101499 0.072 Uiso 1 1 calc R U . . .
C16_2 C 0.3917(5) 0.4799(4) 0.0146(5) 0.057(2) Uani 1 1 d . U . . .
H16_2 H 0.398112 0.460061 0.050841 0.068 Uiso 1 1 calc R U . . .
C17_2 C 0.3229(5) 0.3980(4) -0.0251(5) 0.061(3) Uani 1 1 d . U . . .
C18_2 C 0.2543(5) 0.3892(5) -0.0607(6) 0.085(4) Uani 1 1 d . U . . .
H18_2 H 0.231033 0.421507 -0.085201 0.102 Uiso 1 1 calc R U . . .
C19_2 C 0.2235(6) 0.3325(5) -0.0582(7) 0.105(5) Uani 1 1 d . U . . .
H19_2 H 0.181167 0.324855 -0.085099 0.126 Uiso 1 1 calc R U . . .
C20_2 C 0.2525(5) 0.2878(5) -0.0182(6) 0.081(3) Uani 1 1 d . U . . .
C21_2 C 0.3197(5) 0.2940(4) 0.0135(5) 0.066(3) Uani 1 1 d . U . . .
C23_2 C 0.2848(6) 0.1990(5) 0.0336(6) 0.088(4) Uani 1 1 d . U . . .
C24_2 C 0.3417(5) 0.2368(4) 0.0491(5) 0.069(3) Uani 1 1 d . U . . .
C25_2 C 0.4021(7) 0.2163(5) 0.0880(5) 0.083(3) Uani 1 1 d . U . . .
H25_2 H 0.440538 0.241192 0.096753 0.100 Uiso 1 1 calc R U . . .
C26_2 C 0.4033(7) 0.1567(5) 0.1134(6) 0.099(4) Uani 1 1 d . U . . .
H26_2 H 0.442942 0.141996 0.140603 0.118 Uiso 1 1 calc R U . . .
C27_2 C 0.3482(8) 0.1202(5) 0.0993(6) 0.097(4) Uani 1 1 d . U . . .
H27_2 H 0.351544 0.079786 0.115338 0.116 Uiso 1 1 calc R U . . .
C28_2 C 0.2874(8) 0.1400(5) 0.0623(7) 0.101(4) Uani 1 1 d . U . . .
H28_2 H 0.249035 0.115505 0.056286 0.121 Uiso 1 1 calc R U . . .
C29_2 C 0.1679(8) 0.2006(7) -0.0383(9) 0.157(7) Uani 1 1 d D U . . .
H29A_2 H 0.172214 0.154921 -0.035963 0.189 Uiso 1 1 calc R U . . .
H29B_2 H 0.152134 0.212537 -0.079776 0.189 Uiso 1 1 calc R U . . .
C30_2 C 0.1169(12) 0.2228(11) -0.0071(14) 0.271(14) Uani 1 1 d D U . . .
H30A_2 H 0.106553 0.266584 -0.015730 0.406 Uiso 1 1 calc R U . . .
H30B_2 H 0.136144 0.217255 0.035014 0.406 Uiso 1 1 calc R U . . .
H30C_2 H 0.076539 0.198194 -0.021198 0.406 Uiso 1 1 calc R U . . .
C31_2 C 0.4544(5) 0.6528(4) -0.0979(4) 0.053(2) Uani 1 1 d . U . . .
C32_2 C 0.4490(5) 0.6733(4) -0.1455(5) 0.063(3) Uani 1 1 d . U . . .
C33_2 C 0.4425(6) 0.7031(5) -0.2020(5) 0.070(3) Uani 1 1 d . U . . .
C34_2 C 0.4396(8) 0.6676(5) -0.2513(5) 0.101(4) Uani 1 1 d . U . . .
H34_2 H 0.434810 0.624019 -0.249929 0.121 Uiso 1 1 calc R U . . .
C35_2 C 0.4437(9) 0.6966(6) -0.3050(6) 0.111(5) Uani 1 1 d . U . . .
H35_2 H 0.449671 0.672465 -0.335663 0.134 Uiso 1 1 calc R U . . .
C36_2 C 0.4383(6) 0.7613(5) -0.3091(5) 0.080(3) Uani 1 1 d . U . . .
H36_2 H 0.434317 0.781454 -0.344811 0.096 Uiso 1 1 calc R U . . .
C37_2 C 0.4390(5) 0.7970(4) -0.2585(5) 0.063(3) Uani 1 1 d . U . . .
C38_2 C 0.4428(5) 0.7680(4) -0.2063(4) 0.060(2) Uani 1 1 d . U . . .
H38_2 H 0.445649 0.792407 -0.173051 0.072 Uiso 1 1 calc R U . . .
C39_2 C 0.4379(5) 0.8675(5) -0.2624(4) 0.055(2) Uani 1 1 d . U . . .
C22_2 C 0.3553(5) 0.3508(4) 0.0135(5) 0.063(3) Uani 1 1 d . U . . .
H22_2 H 0.398946 0.356241 0.038636 0.076 Uiso 1 1 calc R U . . .
C4_2 C 0.6226(7) 0.7317(5) 0.3240(5) 0.088(4) Uani 1 1 d . U . . .
H4_2 H 0.645320 0.712892 0.360126 0.106 Uiso 1 1 calc R U . . .
O1_3 O 0.6207(4) 1.0155(3) 0.4138(4) 0.0709(19) Uani 1 1 d D U . . .
N1_3 N 0.6082(9) 1.0480(8) 0.4984(6) 0.210(8) Uani 1 1 d D U . . .
C2_3 C 0.6699(14) 1.0156(14) 0.5334(9) 0.292(18) Uani 1 1 d D U . . .
H2A_3 H 0.677235 1.022928 0.574861 0.438 Uiso 1 1 calc R U . . .
H2B_3 H 0.665463 0.971050 0.525544 0.438 Uiso 1 1 calc R U . . .
H2C_3 H 0.707363 1.031627 0.522781 0.438 Uiso 1 1 calc R U . . .
C3_3 C 0.5761(14) 1.0874(14) 0.5289(10) 0.274(16) Uani 1 1 d D U . . .
H3A_3 H 0.597452 1.082972 0.570884 0.410 Uiso 1 1 calc R U . . .
H3B_3 H 0.579181 1.130585 0.517638 0.410 Uiso 1 1 calc R U . . .
H3C_3 H 0.529651 1.075621 0.519116 0.410 Uiso 1 1 calc R U . . .
C1_3 C 0.5935(10) 1.0406(9) 0.4397(7) 0.157(7) Uani 1 1 d D U . . .
H1_3 H 0.553820 1.059852 0.417140 0.188 Uiso 1 1 calc R U . . .
C1_4 C 0.4504(6) 1.0005(4) 0.0825(5) 0.082(3) Uani 1 1 d D U . . .
H1_4 H 0.427120 0.975447 0.101546 0.099 Uiso 1 1 calc R U . . .
O1_4 O 0.5104(3) 1.0129(3) 0.1117(4) 0.0706(19) Uani 1 1 d D U . . .
N1_4 N 0.4160(4) 1.0188(4) 0.0274(4) 0.080(3) Uani 1 1 d D U . . .
C2_4 C 0.4448(7) 1.0649(6) -0.0028(5) 0.095(4) Uani 1 1 d D U . . .
H2A_4 H 0.419067 1.065882 -0.044084 0.142 Uiso 1 1 calc R U . . .
H2B_4 H 0.490326 1.053407 0.001517 0.142 Uiso 1 1 calc R U . . .
H2C_4 H 0.443975 1.105871 0.014310 0.142 Uiso 1 1 calc R U . . .
C3_4 C 0.3468(7) 0.9996(7) -0.0037(7) 0.125(6) Uani 1 1 d D U . . .
H3A_4 H 0.325426 1.031098 -0.032549 0.187 Uiso 1 1 calc R U . . .
H3B_4 H 0.322604 0.995285 0.024370 0.187 Uiso 1 1 calc R U . . .
H3C_4 H 0.346887 0.959946 -0.023169 0.187 Uiso 1 1 calc R U . . .

loop_
_atom_site_aniso_label
_atom_site_aniso_U_11
_atom_site_aniso_U_22
_atom_site_aniso_U_33
_atom_site_aniso_U_23
_atom_site_aniso_U_13
_atom_site_aniso_U_12
Cu1 0.0591(8) 0.0406(6) 0.0734(8) 0.0048(5) 0.0187(6) 0.0028(5)
Cu2 0.0518(7) 0.0368(6) 0.0761(8) 0.0035(5) 0.0186(6) 0.0020(5)
O1_1 0.065(5) 0.078(5) 0.067(5) 0.000(4) 0.019(4) -0.002(3)
C1_1 0.071(7) 0.065(6) 0.061(6) 0.018(5) 0.018(6) 0.005(5)
N1_1 0.063(5) 0.071(5) 0.099(7) 0.007(5) 0.048(5) 0.007(4)
O2_1 0.057(4) 0.054(4) 0.073(5) 0.012(3) 0.023(4) 0.004(3)
C2_1 0.066(8) 0.124(10) 0.088(8) 0.033(7) 0.025(7) 0.001(7)
N2_1 0.060(6) 0.145(9) 0.073(6) 0.019(6) 0.017(5) 0.033(6)
O3_1 0.056(4) 0.068(4) 0.074(5) 0.003(4) 0.018(4) 0.004(3)
C3_1 0.072(9) 0.29(2) 0.091(10) 0.055(11) 0.042(8) 0.003(10)
O4_1 0.054(4) 0.055(4) 0.087(5) -0.008(3) 0.025(4) -0.006(3)
C5_1 0.048(8) 0.30(2) 0.092(10) 0.007(12) 0.019(8) 0.020(10)
C6_1 0.054(7) 0.162(12) 0.096(9) 0.031(8) 0.031(7) -0.005(7)
C7_1 0.051(6) 0.094(8) 0.092(8) 0.010(6) 0.023(6) -0.002(5)
C8_1 0.052(8) 0.107(9) 0.087(9) 0.012(7) 0.018(7) -0.017(6)
C9_1 0.067(8) 0.076(8) 0.121(11) -0.004(7) 0.045(8) -0.015(6)
C10_1 0.069(7) 0.058(6) 0.092(8) -0.007(5) 0.031(7) -0.024(5)
C11_1 0.054(6) 0.048(5) 0.106(9) -0.006(5) 0.025(6) -0.015(4)
C12_1 0.063(7) 0.047(5) 0.102(8) -0.004(5) 0.033(6) -0.022(4)
C13_1 0.049(5) 0.050(5) 0.090(7) -0.006(5) 0.034(5) -0.007(4)
C14_1 0.048(6) 0.058(6) 0.108(8) -0.001(6) 0.036(6) -0.013(4)
C15_1 0.057(6) 0.057(6) 0.093(8) 0.000(5) 0.032(6) -0.014(5)
C16_1 0.067(7) 0.060(6) 0.105(9) 0.004(6) 0.024(7) -0.002(5)
C17_1 0.065(7) 0.070(7) 0.107(9) 0.017(6) 0.028(7) 0.006(5)
C18_1 0.080(9) 0.182(13) 0.091(9) 0.043(9) 0.057(8) 0.048(8)
C19_1 0.071(9) 0.196(15) 0.107(10) 0.056(10) 0.039(8) 0.034(9)
C20_1 0.079(8) 0.139(11) 0.070(7) 0.020(7) 0.029(7) 0.039(7)
C21_1 0.072(7) 0.075(7) 0.089(8) 0.000(6) 0.031(7) -0.003(5)
C22_1 0.062(6) 0.061(6) 0.085(7) 0.000(5) 0.032(6) 0.005(5)
C23_1 0.077(8) 0.076(7) 0.109(9) -0.033(7) 0.031(7) 0.008(6)
C24_1 0.069(7) 0.058(6) 0.074(7) -0.008(5) 0.031(6) -0.006(5)
C25_1 0.084(8) 0.061(7) 0.104(9) -0.013(6) 0.027(7) -0.012(6)
C26_1 0.064(7) 0.108(9) 0.119(10) -0.018(8) 0.051(8) -0.013(6)
C27_1 0.069(8) 0.118(10) 0.121(11) -0.043(8) 0.058(8) -0.011(7)
C28_1 0.061(7) 0.083(8) 0.123(10) -0.038(7) 0.041(7) -0.012(6)
C29_1 0.049(8) 0.232(19) 0.135(13) 0.004(11) 0.011(9) 0.045(10)
C30_1 0.23(3) 0.25(3) 0.24(3) -0.048(19) -0.01(2) 0.12(2)
C31_1 0.065(6) 0.047(5) 0.088(8) -0.002(5) 0.031(6) -0.011(4)
C32_1 0.059(6) 0.052(6) 0.098(8) 0.000(6) 0.027(6) -0.007(4)
C33_1 0.056(6) 0.035(4) 0.092(7) 0.006(5) 0.021(6) 0.008(4)
C34_1 0.062(7) 0.046(5) 0.094(8) 0.006(5) 0.018(6) 0.000(4)
C35_1 0.061(7) 0.060(6) 0.088(8) 0.005(6) 0.002(6) -0.006(5)
C36_1 0.059(6) 0.047(5) 0.076(7) 0.002(5) 0.013(6) -0.004(4)
C37_1 0.058(6) 0.035(4) 0.079(7) -0.005(4) 0.020(5) -0.002(4)
C38_1 0.059(6) 0.041(5) 0.072(6) -0.001(4) 0.015(5) -0.007(4)
C39_1 0.066(6) 0.027(4) 0.072(7) -0.002(4) 0.025(6) 0.002(4)
C4_1 0.066(9) 0.36(2) 0.104(11) 0.046(13) 0.043(9) -0.004(12)
O1_2 0.080(5) 0.036(3) 0.067(4) 0.004(3) 0.002(4) -0.014(3)
C1_2 0.048(6) 0.051(5) 0.084(7) 0.007(5) 0.008(6) -0.007(4)
N1_2 0.058(5) 0.051(4) 0.076(6) 0.000(4) 0.019(5) -0.007(4)
O2_2 0.056(4) 0.045(3) 0.070(4) -0.001(3) 0.008(3) -0.005(3)
C2_2 0.047(6) 0.067(6) 0.071(6) -0.001(5) 0.008(5) -0.007(4)
N2_2 0.061(6) 0.052(5) 0.157(9) 0.023(5) 0.004(6) -0.016(4)
O3_2 0.067(4) 0.044(3) 0.071(4) 0.011(3) 0.027(4) 0.002(3)
C3_2 0.063(6) 0.047(5) 0.079(7) 0.007(5) 0.008(6) -0.001(4)
O4_2 0.082(5) 0.047(3) 0.057(4) 0.003(3) 0.023(4) 0.011(3)
C5_2 0.135(11) 0.048(6) 0.083(8) 0.015(6) 0.009(7) -0.013(6)
C6_2 0.049(5) 0.050(5) 0.082(7) 0.009(5) 0.019(5) 0.001(4)
C7_2 0.044(5) 0.042(5) 0.076(6) -0.001(4) 0.016(5) -0.003(4)
C8_2 0.063(6) 0.038(5) 0.073(7) 0.000(5) 0.015(5) -0.003(4)
C9_2 0.050(6) 0.037(5) 0.088(7) -0.001(5) 0.012(5) 0.003(4)
C10_2 0.040(5) 0.052(5) 0.077(6) -0.011(5) 0.008(5) -0.003(4)
C11_2 0.050(6) 0.041(5) 0.077(7) 0.002(4) 0.020(5) -0.002(4)
C12_2 0.055(6) 0.039(5) 0.071(6) 0.002(4) 0.016(5) 0.003(4)
C13_2 0.046(5) 0.045(5) 0.071(6) -0.003(4) 0.011(5) -0.002(4)
C14_2 0.039(5) 0.043(5) 0.067(6) 0.006(4) 0.007(4) -0.003(4)
C15_2 0.059(6) 0.050(5) 0.071(6) 0.002(5) 0.020(5) -0.001(4)
C16_2 0.058(6) 0.043(5) 0.070(6) 0.000(4) 0.021(5) -0.006(4)
C17_2 0.065(6) 0.029(4) 0.083(7) 0.008(4) 0.014(5) -0.010(4)
C18_2 0.060(7) 0.044(5) 0.128(10) 0.013(6) -0.003(7) -0.005(5)
C19_2 0.062(7) 0.051(6) 0.172(12) 0.025(7) -0.005(8) -0.024(5)
C20_2 0.054(6) 0.046(5) 0.128(9) 0.004(6) 0.010(6) -0.015(5)
C21_2 0.054(6) 0.045(5) 0.096(7) 0.010(5) 0.016(6) -0.011(4)
C23_2 0.071(7) 0.047(6) 0.132(10) 0.017(6) 0.010(7) -0.012(5)
C24_2 0.064(6) 0.043(5) 0.095(7) 0.004(5) 0.019(6) -0.003(4)
C25_2 0.093(9) 0.050(6) 0.098(8) 0.014(6) 0.018(7) -0.012(5)
C26_2 0.095(9) 0.047(6) 0.131(10) 0.015(6) 0.002(8) -0.005(6)
C27_2 0.127(11) 0.047(6) 0.095(9) 0.013(6) 0.007(8) -0.020(7)
C28_2 0.115(10) 0.050(6) 0.135(11) 0.018(7) 0.034(9) -0.010(6)
C29_2 0.093(10) 0.088(10) 0.249(19) 0.039(11) -0.006(12) -0.048(8)
C30_2 0.143(18) 0.146(19) 0.55(4) 0.02(2) 0.15(2) -0.045(15)
C31_2 0.052(5) 0.038(5) 0.065(6) -0.007(4) 0.016(5) -0.004(4)
C32_2 0.082(7) 0.036(5) 0.069(7) -0.003(4) 0.021(6) -0.012(4)
C33_2 0.095(8) 0.054(6) 0.060(6) 0.006(5) 0.025(6) 0.000(5)
C34_2 0.185(13) 0.034(5) 0.069(7) 0.007(5) 0.021(8) 0.012(6)
C35_2 0.193(14) 0.057(7) 0.080(8) -0.012(6) 0.039(9) 0.031(8)
C36_2 0.105(9) 0.065(7) 0.068(7) 0.003(5) 0.026(6) 0.006(6)
C37_2 0.076(7) 0.039(5) 0.067(6) -0.001(4) 0.013(5) 0.009(4)
C38_2 0.069(6) 0.047(5) 0.061(6) -0.001(4) 0.017(5) 0.000(4)
C39_2 0.051(6) 0.068(6) 0.047(5) 0.007(5) 0.016(4) 0.015(4)
C22_2 0.067(6) 0.036(5) 0.081(7) -0.002(4) 0.016(5) 0.002(4)
C4_2 0.115(10) 0.047(6) 0.081(8) 0.008(5) -0.001(7) -0.002(6)
O1_3 0.072(5) 0.047(4) 0.098(5) 0.004(3) 0.032(4) 0.000(3)
N1_3 0.260(19) 0.265(19) 0.094(8) 0.010(11) 0.040(11) 0.138(15)
C2_3 0.34(3) 0.37(4) 0.112(15) -0.02(2) -0.012(18) 0.21(3)
C3_3 0.34(3) 0.35(4) 0.148(18) 0.02(2) 0.11(2) 0.19(3)
C1_3 0.192(15) 0.187(15) 0.094(8) 0.022(10) 0.048(9) 0.097(12)
C1_4 0.114(11) 0.038(5) 0.092(9) -0.001(5) 0.029(8) -0.001(6)
O1_4 0.050(4) 0.053(4) 0.103(6) -0.012(4) 0.017(4) -0.019(3)
N1_4 0.065(6) 0.089(7) 0.084(7) 0.008(5) 0.022(6) -0.001(5)
C2_4 0.108(10) 0.079(8) 0.091(9) -0.005(7) 0.025(8) -0.003(7)
C3_4 0.107(12) 0.084(10) 0.148(14) -0.032(9) -0.010(11) -0.015(8)

loop_
_atom_type_symbol
_atom_type_description
_atom_type_scat_dispersion_real
_atom_type_scat_dispersion_imag
_atom_type_scat_source
C C 0.0033 0.0016 'International Tables Vol C Tables 4.2.6.8 and 6.1.1.4'
H H 0.0000 0.0000 'International Tables Vol C Tables 4.2.6.8 and 6.1.1.4'
N N 0.0061 0.0033 'International Tables Vol C Tables 4.2.6.8 and 6.1.1.4'
O O 0.0106 0.0060 'International Tables Vol C Tables 4.2.6.8 and 6.1.1.4'
Cu Cu 0.3201 1.2651 'International Tables Vol C Tables 4.2.6.8 and 6.1.1.4'

loop_
_geom_angle_atom_site_label_1
_geom_angle_atom_site_label_2
_geom_angle_atom_site_label_3
_geom_angle
_geom_angle_site_symmetry_1
_geom_angle_site_symmetry_3
_geom_angle_publ_flag
O1_2 Cu1 O1_1 89.6(3) . . ?
O1_2 Cu1 O4_1_$1 89.5(3) . 3_675 ?
O1_1 Cu1 O4_1_$1 167.1(3) . 3_675 ?
O1_2 Cu1 O4_2_$1 171.1(3) . 3_675 ?
O1_1 Cu1 O4_2_$1 89.4(3) . 3_675 ?
O4_1 Cu1 O4_2_$1 89.6(3) 3_675 3_675 ?
O1_2 Cu1 O1_3 93.3(3) . . ?
O1_1 Cu1 O1_3 97.0(3) . . ?
O4_1 Cu1 O1_3 96.0(3) 3_675 . ?
O4_2 Cu1 O1_3 95.7(3) 3_675 . ?
O1_2 Cu1 Cu2 84.7(2) . . ?
O1_1 Cu1 Cu2 84.6(2) . . ?
O4_1 Cu1 Cu2 82.5(2) 3_675 . ?
O4_2 Cu1 Cu2 86.42(19) 3_675 . ?
O1_3 Cu1 Cu2 177.4(2) . . ?
O2_2 Cu2 O3_1_$1 88.8(3) . 3_675 ?
O2_2 Cu2 O2_1 89.4(3) . . ?
O3_1 Cu2 O2_1 168.9(3) 3_675 . ?
O2_2 Cu2 O3_2_$1 166.2(3) . 3_675 ?
O3_1 Cu2 O3_2_$1 89.2(3) 3_675 3_675 ?
O2_1 Cu2 O3_2_$1 90.0(3) . 3_675 ?
O2_2 Cu2 O1_4 98.4(3) . . ?
O3_1 Cu2 O1_4 97.8(3) 3_675 . ?
O2_1 Cu2 O1_4 93.2(3) . . ?
O3_2 Cu2 O1_4 95.4(3) 3_675 . ?
O2_2 Cu2 Cu1 84.9(2) . . ?
O3_1 Cu2 Cu1 85.5(2) 3_675 . ?
O2_1 Cu2 Cu1 83.4(2) . . ?
O3_2 Cu2 Cu1 81.3(2) 3_675 . ?
O1_4 Cu2 Cu1 175.3(2) . . ?
C1_1 O1_1 Cu1 120.5(7) . . ?
O1_1 C1_1 O2_1 129.0(11) . . ?
O1_1 C1_1 C2_1 115.8(10) . . ?
O2_1 C1_1 C2_1 115.1(10) . . ?
C16_1 N1_1 C17_1 118.5(11) . . ?
C1_1 O2_1 Cu2 121.6(7) . . ?
C3_1 C2_1 C7_1 121.4(12) . . ?
C3_1 C2_1 C1_1 118.6(12) . . ?
C7_1 C2_1 C1_1 118.8(11) . . ?
C23_1 N2_1 C20_1 107.6(9) . . ?
C23_1 N2_1 C29_1 126.0(11) . . ?
C20_1 N2_1 C29_1 126.4(11) . . ?
C39_1 O3_1 Cu2_$1 120.3(7) . 3_675 ?
C2_1 C3_1 C4_1 116.1(15) . . ?
C39_1 O4_1 Cu1_$1 123.2(7) . 3_675 ?
C6_1 C5_1 C4_1 119.6(13) . . ?
C5_1 C6_1 C7_1 119.3(13) . . ?
C5_1 C6_1 C8_1 121.1(12) . . ?
C7_1 C6_1 C8_1 119.6(12) . . ?
C6_1 C7_1 C2_1 121.1(12) . . ?
C9_1 C8_1 C6_1 172.0(13) . . ?
C8_1 C9_1 C10_1 179.5(16) . . ?
C11_1 C10_1 C15_1 120.7(12) . . ?
C11_1 C10_1 C9_1 117.8(11) . . ?
C15_1 C10_1 C9_1 121.5(11) . . ?
C10_1 C11_1 C12_1 120.5(11) . . ?
C11_1 C12_1 C31_1 122.4(10) . . ?
C11_1 C12_1 C13_1 118.1(11) . . ?
C31_1 C12_1 C13_1 119.5(11) . . ?
C14_1 C13_1 C12_1 120.6(11) . . ?
C13_1 C14_1 C15_1 120.0(10) . . ?
C13_1 C14_1 C16_1 118.2(11) . . ?
C15_1 C14_1 C16_1 121.4(10) . . ?
C10_1 C15_1 C14_1 120.0(11) . . ?
N1_1 C16_1 C14_1 123.9(11) . . ?
C22_1 C17_1 N1_1 116.6(11) . . ?
C22_1 C17_1 C18_1 119.9(10) . . ?
N1_1 C17_1 C18_1 123.4(11) . . ?
C19_1 C18_1 C17_1 121.7(12) . . ?
C18_1 C19_1 C20_1 117.5(12) . . ?
C21_1 C20_1 N2_1 112.0(11) . . ?
C21_1 C20_1 C19_1 121.4(11) . . ?
N2_1 C20_1 C19_1 126.6(11) . . ?
C20_1 C21_1 C22_1 119.7(11) . . ?
C20_1 C21_1 C24_1 107.1(11) . . ?
C22_1 C21_1 C24_1 132.9(11) . . ?
C17_1 C22_1 C21_1 119.5(11) . . ?
C28_1 C23_1 N2_1 130.9(13) . . ?
C28_1 C23_1 C24_1 121.8(13) . . ?
N2_1 C23_1 C24_1 107.2(10) . . ?
C25_1 C24_1 C21_1 133.6(12) . . ?
C25_1 C24_1 C23_1 120.3(11) . . ?
C21_1 C24_1 C23_1 106.1(10) . . ?
C24_1 C25_1 C26_1 118.2(12) . . ?
C27_1 C26_1 C25_1 116.8(13) . . ?
C28_1 C27_1 C26_1 125.1(11) . . ?
C23_1 C28_1 C27_1 117.7(13) . . ?
N2_1 C29_1 C30_1 108.2(17) . . ?
C32_1 C31_1 C12_1 176.2(10) . . ?
C31_1 C32_1 C33_1 176.1(12) . . ?
C34_1 C33_1 C38_1 117.3(10) . . ?
C34_1 C33_1 C32_1 121.8(10) . . ?
C38_1 C33_1 C32_1 120.9(10) . . ?
C35_1 C34_1 C33_1 121.5(11) . . ?
C34_1 C35_1 C36_1 120.7(11) . . ?
C37_1 C36_1 C35_1 119.4(11) . . ?
C36_1 C37_1 C38_1 119.2(10) . . ?
C36_1 C37_1 C39_1 121.4(10) . . ?
C38_1 C37_1 C39_1 119.4(9) . . ?
C37_1 C38_1 C33_1 121.9(10) . . ?
O4_1 C39_1 O3_1 127.2(9) . . ?
O4_1 C39_1 C37_1 115.7(9) . . ?
O3_1 C39_1 C37_1 116.9(9) . . ?
C5_1 C4_1 C3_1 121.7(14) . . ?
C1_2 O1_2 Cu1 122.5(6) . . ?
O1_2 C1_2 O2_2 126.3(9) . . ?
O1_2 C1_2 C2_2 116.8(9) . . ?
O2_2 C1_2 C2_2 116.6(9) . . ?
C16_2 N1_2 C17_2 118.2(9) . . ?
C1_2 O2_2 Cu2 120.4(6) . . ?
C3_2 C2_2 C7_2 118.7(10) . . ?
C3_2 C2_2 C1_2 121.8(10) . . ?
C7_2 C2_2 C1_2 119.4(9) . . ?
C20_2 N2_2 C29_2 128.9(11) . . ?
C20_2 N2_2 C23_2 106.3(9) . . ?
C29_2 N2_2 C23_2 124.8(10) . . ?
C39_2 O3_2 Cu2_$1 125.9(6) . 3_675 ?
C4_2 C3_2 C2_2 121.5(11) . . ?
C39_2 O4_2 Cu1_$1 118.6(6) . 3_675 ?
C4_2 C5_2 C6_2 118.6(10) . . ?
C7_2 C6_2 C8_2 121.0(9) . . ?
C7_2 C6_2 C5_2 117.4(10) . . ?
C8_2 C6_2 C5_2 121.5(9) . . ?
C6_2 C7_2 C2_2 120.9(10) . . ?
C9_2 C8_2 C6_2 172.1(11) . . ?
C8_2 C9_2 C10_2 174.9(11) . . ?
C11_2 C10_2 C15_2 120.6(9) . . ?
C11_2 C10_2 C9_2 119.2(8) . . ?
C15_2 C10_2 C9_2 120.1(9) . . ?
C10_2 C11_2 C12_2 118.6(8) . . ?
C13_2 C12_2 C11_2 120.0(9) . . ?
C13_2 C12_2 C31_2 120.8(9) . . ?
C11_2 C12_2 C31_2 119.1(8) . . ?
C12_2 C13_2 C14_2 121.5(9) . . ?
C15_2 C14_2 C13_2 119.3(8) . . ?
C15_2 C14_2 C16_2 119.6(9) . . ?
C13_2 C14_2 C16_2 121.1(9) . . ?
C14_2 C15_2 C10_2 120.0(9) . . ?
N1_2 C16_2 C14_2 122.3(9) . . ?
C22_2 C17_2 N1_2 122.5(9) . . ?
C22_2 C17_2 C18_2 119.4(8) . . ?
N1_2 C17_2 C18_2 118.1(8) . . ?
C19_2 C18_2 C17_2 119.1(10) . . ?
C20_2 C19_2 C18_2 122.1(11) . . ?
C19_2 C20_2 N2_2 130.2(11) . . ?
C19_2 C20_2 C21_2 118.5(9) . . ?
N2_2 C20_2 C21_2 110.0(9) . . ?
C20_2 C21_2 C22_2 121.8(9) . . ?
C20_2 C21_2 C24_2 108.5(8) . . ?
C22_2 C21_2 C24_2 129.3(10) . . ?
C24_2 C23_2 C28_2 118.8(11) . . ?
C24_2 C23_2 N2_2 111.2(9) . . ?
C28_2 C23_2 N2_2 130.1(11) . . ?
C25_2 C24_2 C23_2 121.9(10) . . ?
C25_2 C24_2 C21_2 134.4(9) . . ?
C23_2 C24_2 C21_2 103.7(9) . . ?
C24_2 C25_2 C26_2 117.4(11) . . ?
C27_2 C26_2 C25_2 121.0(12) . . ?
C26_2 C27_2 C28_2 122.7(11) . . ?
C27_2 C28_2 C23_2 117.8(12) . . ?
N2_2 C29_2 C30_2 109.1(16) . . ?
C32_2 C31_2 C12_2 175.1(10) . . ?
C31_2 C32_2 C33_2 175.8(10) . . ?
C34_2 C33_2 C38_2 118.7(9) . . ?
C34_2 C33_2 C32_2 121.1(9) . . ?
C38_2 C33_2 C32_2 120.0(9) . . ?
C33_2 C34_2 C35_2 121.5(10) . . ?
C36_2 C35_2 C34_2 117.3(11) . . ?
C35_2 C36_2 C37_2 119.6(11) . . ?
C38_2 C37_2 C36_2 120.9(9) . . ?
C38_2 C37_2 C39_2 120.0(9) . . ?
C36_2 C37_2 C39_2 119.0(9) . . ?
C37_2 C38_2 C33_2 121.1(9) . . ?
O4_2 C39_2 O3_2 126.3(9) . . ?
O4_2 C39_2 C37_2 117.6(9) . . ?
O3_2 C39_2 C37_2 116.1(8) . . ?
C17_2 C22_2 C21_2 117.8(10) . . ?
C3_2 C4_2 C5_2 122.5(11) . . ?
C1_3 O1_3 Cu1 121.7(10) . . ?
C1_3 N1_3 C3_3 128.0(17) . . ?
C1_3 N1_3 C2_3 114.1(15) . . ?
C3_3 N1_3 C2_3 117.6(16) . . ?
O1_3 C1_3 N1_3 130.5(17) . . ?
O1_4 C1_4 N1_4 128.2(11) . . ?
C1_4 O1_4 Cu2 123.5(7) . . ?
C1_4 N1_4 C2_4 119.9(10) . . ?
C1_4 N1_4 C3_4 123.9(11) . . ?
C2_4 N1_4 C3_4 116.0(10) . . ?

loop_
_geom_bond_atom_site_label_1
_geom_bond_atom_site_label_2
_geom_bond_distance
_geom_bond_site_symmetry_2
_geom_bond_publ_flag
Cu1 O1_2 1.931(6) . ?
Cu1 O1_1 1.954(7) . ?
Cu1 O4_1_$1 1.970(7) 3_675 ?
Cu1 O4_2_$1 2.000(6) 3_675 ?
Cu1 O1_3 2.099(8) . ?
Cu1 Cu2 2.6184(19) . ?
Cu2 O2_2 1.953(6) . ?
Cu2 O3_1_$1 1.956(7) 3_675 ?
Cu2 O2_1 1.961(7) . ?
Cu2 O3_2_$1 1.981(6) 3_675 ?
Cu2 O1_4 2.098(8) . ?
O1_1 C1_1 1.230(12) . ?
C1_1 O2_1 1.231(12) . ?
C1_1 C2_1 1.553(16) . ?
N1_1 C16_1 1.302(14) . ?
N1_1 C17_1 1.396(14) . ?
C2_1 C3_1 1.362(19) . ?
C2_1 C7_1 1.405(17) . ?
N2_1 C23_1 1.392(16) . ?
N2_1 C20_1 1.393(15) . ?
N2_1 C29_1 1.416(17) . ?
O3_1 C39_1 1.243(11) . ?
C3_1 C4_1 1.44(2) . ?
O4_1 C39_1 1.241(11) . ?
C5_1 C6_1 1.367(19) . ?
C5_1 C4_1 1.39(2) . ?
C6_1 C7_1 1.384(16) . ?
C6_1 C8_1 1.395(19) . ?
C8_1 C9_1 1.198(18) . ?
C9_1 C10_1 1.462(19) . ?
C10_1 C11_1 1.359(15) . ?
C10_1 C15_1 1.378(15) . ?
C11_1 C12_1 1.400(15) . ?
C12_1 C31_1 1.422(16) . ?
C12_1 C13_1 1.428(14) . ?
C13_1 C14_1 1.344(14) . ?
C14_1 C15_1 1.402(15) . ?
C14_1 C16_1 1.475(15) . ?
C17_1 C22_1 1.355(15) . ?
C17_1 C18_1 1.429(17) . ?
C18_1 C19_1 1.315(17) . ?
C19_1 C20_1 1.449(17) . ?
C20_1 C21_1 1.346(16) . ?
C21_1 C22_1 1.401(15) . ?
C21_1 C24_1 1.442(15) . ?
C23_1 C28_1 1.337(16) . ?
C23_1 C24_1 1.458(16) . ?
C24_1 C25_1 1.347(15) . ?
C25_1 C26_1 1.473(16) . ?
C26_1 C27_1 1.395(19) . ?
C27_1 C28_1 1.352(18) . ?
C29_1 C30_1 1.55(3) . ?
C31_1 C32_1 1.193(15) . ?
C32_1 C33_1 1.421(16) . ?
C33_1 C34_1 1.379(15) . ?
C33_1 C38_1 1.390(13) . ?
C34_1 C35_1 1.335(16) . ?
C35_1 C36_1 1.407(15) . ?
C36_1 C37_1 1.352(13) . ?
C37_1 C38_1 1.382(14) . ?
C37_1 C39_1 1.511(13) . ?
O1_2 C1_2 1.270(12) . ?
C1_2 O2_2 1.281(11) . ?
C1_2 C2_2 1.505(14) . ?
N1_2 C16_2 1.235(12) . ?
N1_2 C17_2 1.401(11) . ?
C2_2 C3_2 1.351(14) . ?
C2_2 C7_2 1.413(13) . ?
N2_2 C20_2 1.366(12) . ?
N2_2 C29_2 1.406(16) . ?
N2_2 C23_2 1.424(14) . ?
O3_2 C39_2 1.242(11) . ?
C3_2 C4_2 1.330(14) . ?
O4_2 C39_2 1.239(10) . ?
C5_2 C4_2 1.381(16) . ?
C5_2 C6_2 1.421(15) . ?
C6_2 C7_2 1.396(12) . ?
C6_2 C8_2 1.414(14) . ?
C8_2 C9_2 1.161(13) . ?
C9_2 C10_2 1.456(14) . ?
C10_2 C11_2 1.394(13) . ?
C10_2 C15_2 1.416(13) . ?
C11_2 C12_2 1.414(13) . ?
C12_2 C13_2 1.370(12) . ?
C12_2 C31_2 1.438(14) . ?
C13_2 C14_2 1.403(13) . ?
C14_2 C15_2 1.373(13) . ?
C14_2 C16_2 1.476(12) . ?
C17_2 C22_2 1.381(13) . ?
C17_2 C18_2 1.433(14) . ?
C18_2 C19_2 1.374(14) . ?
C19_2 C20_2 1.344(16) . ?
C20_2 C21_2 1.380(14) . ?
C21_2 C22_2 1.416(12) . ?
C21_2 C24_2 1.466(14) . ?
C23_2 C24_2 1.387(14) . ?
C23_2 C28_2 1.416(15) . ?
C24_2 C25_2 1.383(15) . ?
C25_2 C26_2 1.396(14) . ?
C26_2 C27_2 1.342(17) . ?
C27_2 C28_2 1.367(18) . ?
C29_2 C30_2 1.555(17) . ?
C31_2 C32_2 1.183(13) . ?
C32_2 C33_2 1.449(14) . ?
C33_2 C34_2 1.376(15) . ?
C33_2 C38_2 1.378(13) . ?
C34_2 C35_2 1.443(17) . ?
C35_2 C36_2 1.375(15) . ?
C36_2 C37_2 1.416(14) . ?
C37_2 C38_2 1.364(13) . ?
C37_2 C39_2 1.495(13) . ?
O1_3 C1_3 1.098(14) . ?
N1_3 C1_3 1.339(16) . ?
N1_3 C3_3 1.410(17) . ?
N1_3 C2_3 1.470(18) . ?
C1_4 O1_4 1.258(12) . ?
C1_4 N1_4 1.337(13) . ?
N1_4 C2_4 1.450(13) . ?
N1_4 C3_4 1.464(13) . ?

loop_
_platon_squeeze_void_nr
_platon_squeeze_void_average_x
_platon_squeeze_void_average_y
_platon_squeeze_void_average_z
_platon_squeeze_void_volume
_platon_squeeze_void_count_electrons
_platon_squeeze_void_content
1 0.166 0.019 0.166 4304 1135 ' '
